data_7050598
loop_
_publ_author_name
'Kay Lee, Hung'
'Suet Lam, Tung'
'Lam, Chi-Keung'
'Li, Hung-Wing'
'Man Fung, Sze'

_publ_section_title
;
 Synthesis and structural characterisation of divalent transition metal
 complexes containing an unsymmetrical benzamidinate ligandElectronic
 supplementary information (ESI) available: inclination angles in
 complexes 1?6. See http://www.rsc.org/suppdata/nj/b3/b303527a//
;
_journal_issue 9
_journal_name_full 'New Journal of Chemistry'
_journal_page_first 1310
_journal_paper_doi 10.1039/b303527a
_journal_volume 27
_journal_year 2003
_chemical_formula_sum 'C42 H62 Fe N6 Si2'
_chemical_formula_weight 763.01
_chemical_name_systematic
;
?
;
_space_group_IT_number 14
_symmetry_cell_setting monoclinic
_symmetry_space_group_name_Hall '-P 2yn'
_symmetry_space_group_name_H-M 'P 1 21/n 1'
_atom_sites_solution_hydrogens geom
_atom_sites_solution_primary direct
_atom_sites_solution_secondary difmap
_audit_creation_method SHELXL-97
_cell_angle_alpha 90.00
_cell_angle_beta 93.964(8)
_cell_angle_gamma 90.00
_cell_formula_units_Z 4
_cell_length_a 10.414(4)
_cell_length_b 18.633(7)
_cell_length_c 23.860(9)
_cell_measurement_temperature 293(2)
_cell_volume 4619(3)
_computing_cell_refinement XSCANS
_computing_data_collection XSCANS
_computing_data_reduction XSCANS
_computing_molecular_graphics
;
XP-Interactive Molecular Graphics, Ver. 5.1, Bruker AXS Inc., Madison,
Wisconsin, USA, 1998.
;
_computing_publication_material 'SHELXTL-Bruker AXS Inc., Madison, Wisconsin, USA, 1998.'
_computing_structure_refinement 'SHELXL-97 (Sheldrick, 1997)'
_computing_structure_solution 'SHELXS-97 (Sheldrick, 1990)'
_diffrn_ambient_temperature 293(2)
_diffrn_measured_fraction_theta_full 0.988
_diffrn_measured_fraction_theta_max 0.988
_diffrn_measurement_device_type 'Bruker SMART CCD 1K'
_diffrn_measurement_method 'Omega scan'
_diffrn_radiation_monochromator graphite
_diffrn_radiation_source 'fine-focus sealed tube'
_diffrn_radiation_type MoK\a
_diffrn_radiation_wavelength 0.71073
_diffrn_reflns_av_R_equivalents 0.0379
_diffrn_reflns_av_sigmaI/netI 0.0676
_diffrn_reflns_limit_h_max 13
_diffrn_reflns_limit_h_min -13
_diffrn_reflns_limit_k_max 12
_diffrn_reflns_limit_k_min -24
_diffrn_reflns_limit_l_max 31
_diffrn_reflns_limit_l_min -29
_diffrn_reflns_number 26108
_diffrn_reflns_theta_full 27.98
_diffrn_reflns_theta_max 27.98
_diffrn_reflns_theta_min 1.39
_exptl_absorpt_coefficient_mu 0.411
_exptl_absorpt_correction_T_max 1.0000
_exptl_absorpt_correction_T_min 0.7568
_exptl_absorpt_correction_type SADABS
_exptl_crystal_colour yellow
_exptl_crystal_density_diffrn 1.097
_exptl_crystal_density_method 'not measured'
_exptl_crystal_description block
_exptl_crystal_F_000 1640
_exptl_crystal_size_max 0.65
_exptl_crystal_size_mid 0.56
_exptl_crystal_size_min 0.53
_refine_diff_density_max 0.448
_refine_diff_density_min -0.310
_refine_diff_density_rms 0.049
_refine_ls_extinction_coef 0.0031(4)
_refine_ls_extinction_expression Fc^*^=kFc[1+0.001xFc^2^\l^3^/sin(2\q)]^-1/4^
_refine_ls_extinction_method SHELXL
_refine_ls_goodness_of_fit_ref 0.910
_refine_ls_hydrogen_treatment mixed
_refine_ls_matrix_type full
_refine_ls_number_parameters 470
_refine_ls_number_reflns 11011
_refine_ls_number_restraints 12
_refine_ls_restrained_S_all 0.923
_refine_ls_R_factor_all 0.1026
_refine_ls_R_factor_gt 0.0503
_refine_ls_shift/su_max 0.001
_refine_ls_shift/su_mean 0.000
_refine_ls_structure_factor_coef Fsqd
_refine_ls_weighting_details 'calc w=1/[\s^2^(Fo^2^)+(0.0828P)^2^+0.0000P] where P=(Fo^2^+2Fc^2^)/3'
_refine_ls_weighting_scheme calc
_refine_ls_wR_factor_gt 0.1340
_refine_ls_wR_factor_ref 0.1540
_reflns_number_gt 5889
_reflns_number_total 11011
_reflns_threshold_expression >2sigma(I)
_cod_data_source_file b303527a.txt
_cod_data_source_block Compound_4
_cod_depositor_comments
;
The following automatic conversions were performed:
'_symmetry_cell_setting' value 'Monoclinic' changed to 'monoclinic'
according to '/home/saulius/struct/CIF-dictionaries/cif_core.dic'
dictionary named 'cif_core.dic' version 2.4.1 from 2010-06-29.

Automatic conversion script
Id: cif_fix_enum 1527 2010-12-29 10:47:43Z saulius 
;
_cod_original_sg_symbol_H-M P2(1)/n
_cod_database_code 7050598

loop_
_symmetry_equiv_pos_as_xyz
'x, y, z'
'-x+1/2, y+1/2, -z+1/2'
'-x, -y, -z'
'x-1/2, -y-1/2, z-1/2'

loop_
_atom_site_label
_atom_site_type_symbol
_atom_site_fract_x
_atom_site_fract_y
_atom_site_fract_z
_atom_site_U_iso_or_equiv
_atom_site_adp_type
_atom_site_occupancy
_atom_site_symmetry_multiplicity
_atom_site_calc_flag
_atom_site_refinement_flags
_atom_site_disorder_assembly
_atom_site_disorder_group
Fe1 Fe 0.41448(3) 0.283704(19) 0.105630(14) 0.04188(13) Uani 1 1 d . . .
Si1 Si 0.44885(8) 0.47693(4) 0.14344(4) 0.0607(2) Uani 1 1 d . . .
Si2 Si 0.34933(8) 0.08850(4) 0.09156(4) 0.0605(2) Uani 1 1 d . . .
N1 N 0.5007(2) 0.27519(11) 0.18732(8) 0.0460(5) Uani 1 1 d . . .
N2 N 0.4737(2) 0.38559(11) 0.15007(8) 0.0480(5) Uani 1 1 d . . .
N3 N 0.2166(2) 0.28559(12) 0.08002(10) 0.0534(6) Uani 1 1 d . . .
N4 N 0.31797(19) 0.17952(11) 0.08849(9) 0.0476(5) Uani 1 1 d . . .
N5 N 0.5426(2) 0.29043(12) 0.03728(9) 0.0555(6) Uani 1 1 d . . .
C1 C 0.5128(2) 0.34580(14) 0.19428(10) 0.0446(6) Uani 1 1 d . . .
C2 C 0.5678(3) 0.37742(15) 0.24841(11) 0.0586(7) Uani 1 1 d . . .
C3 C 0.6766(4) 0.42069(18) 0.24875(15) 0.0865(11) Uani 1 1 d . . .
H3A H 0.7155 0.4291 0.2154 0.104 Uiso 1 1 calc R . .
C4 C 0.7278(6) 0.4516(2) 0.2985(2) 0.136(2) Uani 1 1 d . . .
H4A H 0.7995 0.4814 0.2985 0.164 Uiso 1 1 calc R . .
C5 C 0.6711(8) 0.4377(3) 0.3473(2) 0.158(3) Uani 1 1 d . . .
H5A H 0.7059 0.4578 0.3807 0.190 Uiso 1 1 calc R . .
C6 C 0.5661(7) 0.3955(3) 0.34834(17) 0.134(2) Uani 1 1 d . . .
H6A H 0.5294 0.3869 0.3821 0.160 Uiso 1 1 calc R . .
C7 C 0.5116(4) 0.36436(19) 0.29806(13) 0.0906(12) Uani 1 1 d . . .
H7A H 0.4388 0.3355 0.2985 0.109 Uiso 1 1 calc R . .
C8 C 0.5384(3) 0.22285(13) 0.22937(10) 0.0496(6) Uani 1 1 d . . .
C9 C 0.6682(3) 0.20625(16) 0.24271(12) 0.0630(8) Uani 1 1 d . . .
C10 C 0.6964(4) 0.1508(2) 0.28105(15) 0.0868(11) Uani 1 1 d . . .
H10A H 0.7819 0.1391 0.2906 0.104 Uiso 1 1 calc R . .
C11 C 0.6004(5) 0.1130(2) 0.30512(17) 0.1037(13) Uani 1 1 d . . .
H11A H 0.6214 0.0765 0.3307 0.124 Uiso 1 1 calc R . .
C12 C 0.4737(4) 0.12950(19) 0.29107(14) 0.0908(11) Uani 1 1 d . . .
H12A H 0.4091 0.1038 0.3072 0.109 Uiso 1 1 calc R . .
C13 C 0.4408(3) 0.18409(16) 0.25314(12) 0.0637(8) Uani 1 1 d . . .
C14 C 0.3008(3) 0.20233(18) 0.23803(14) 0.0811(10) Uani 1 1 d . . .
H14A H 0.2958 0.2408 0.2112 0.122 Uiso 1 1 calc R . .
H14B H 0.2607 0.2168 0.2712 0.122 Uiso 1 1 calc R . .
H14C H 0.2574 0.1609 0.2220 0.122 Uiso 1 1 calc R . .
C15 C 0.7765(3) 0.2461(2) 0.21818(14) 0.0794(10) Uani 1 1 d . . .
H15A H 0.8572 0.2264 0.2326 0.119 Uiso 1 1 calc R . .
H15B H 0.7724 0.2959 0.2282 0.119 Uiso 1 1 calc R . .
H15C H 0.7689 0.2416 0.1780 0.119 Uiso 1 1 calc R . .
C16 C 0.4031(5) 0.5230(2) 0.20832(17) 0.1223(17) Uani 1 1 d . . .
H16A H 0.3281 0.5004 0.2216 0.183 Uiso 1 1 calc R . .
H16B H 0.3848 0.5725 0.2001 0.183 Uiso 1 1 calc R . .
H16C H 0.4729 0.5198 0.2367 0.183 Uiso 1 1 calc R . .
C17 C 0.3153(3) 0.49121(19) 0.08878(17) 0.0942(12) Uani 1 1 d . . .
H17A H 0.2387 0.4684 0.1002 0.141 Uiso 1 1 calc R . .
H17B H 0.3382 0.4708 0.0539 0.141 Uiso 1 1 calc R . .
H17C H 0.3001 0.5417 0.0840 0.141 Uiso 1 1 calc R . .
C18 C 0.5950(3) 0.52266(17) 0.11797(16) 0.0838(10) Uani 1 1 d . . .
H18A H 0.6185 0.5001 0.0840 0.126 Uiso 1 1 calc R . .
H18B H 0.6651 0.5189 0.1461 0.126 Uiso 1 1 calc R . .
H18C H 0.5760 0.5724 0.1108 0.126 Uiso 1 1 calc R . .
C21 C 0.2074(2) 0.21445(14) 0.07813(10) 0.0435(6) Uani 1 1 d . . .
C22 C 0.0814(2) 0.17660(14) 0.06804(11) 0.0485(6) Uani 1 1 d . . .
C23 C 0.0455(3) 0.1458(2) 0.01687(13) 0.0770(10) Uani 1 1 d . . .
H23A H 0.0974 0.1513 -0.0130 0.092 Uiso 1 1 calc R . .
C24 C -0.0676(4) 0.1066(2) 0.00972(16) 0.0928(12) Uani 1 1 d . . .
H24A H -0.0912 0.0862 -0.0251 0.111 Uiso 1 1 calc R . .
C25 C -0.1442(3) 0.09760(19) 0.05289(17) 0.0837(11) Uani 1 1 d . . .
H25A H -0.2196 0.0710 0.0476 0.100 Uiso 1 1 calc R . .
C26 C -0.1112(3) 0.12726(19) 0.10347(16) 0.0852(11) Uani 1 1 d . . .
H26A H -0.1634 0.1211 0.1332 0.102 Uiso 1 1 calc R . .
C27 C 0.0010(3) 0.16691(17) 0.11067(14) 0.0715(9) Uani 1 1 d . . .
H27A H 0.0228 0.1877 0.1455 0.086 Uiso 1 1 calc R . .
C28 C 0.1081(3) 0.33270(15) 0.06921(15) 0.0634(8) Uani 1 1 d . . .
C29 C 0.0661(3) 0.3502(2) 0.01402(18) 0.0839(11) Uani 1 1 d . . .
C30 C -0.0335(4) 0.4008(2) 0.0055(2) 0.1123(17) Uani 1 1 d . . .
H30A H -0.0626 0.4131 -0.0309 0.135 Uiso 1 1 calc R . .
C31 C -0.0882(4) 0.4323(2) 0.0496(3) 0.129(2) Uani 1 1 d . . .
H31A H -0.1540 0.4657 0.0430 0.155 Uiso 1 1 calc R . .
C32 C -0.0467(4) 0.4150(2) 0.1027(2) 0.1057(15) Uani 1 1 d . . .
H32A H -0.0857 0.4361 0.1325 0.127 Uiso 1 1 calc R . .
C33 C 0.0531(3) 0.36616(16) 0.11391(18) 0.0758(10) Uani 1 1 d . . .
C34 C 0.1021(4) 0.3505(2) 0.17387(17) 0.0974(12) Uani 1 1 d . . .
H34A H 0.1710 0.3163 0.1740 0.146 Uiso 1 1 calc R . .
H34B H 0.0335 0.3313 0.1941 0.146 Uiso 1 1 calc R . .
H34C H 0.1330 0.3941 0.1916 0.146 Uiso 1 1 calc R . .
C35 C 0.1295(4) 0.3178(3) -0.03525(19) 0.1201(16) Uani 1 1 d . . .
H35A H 0.1943 0.2842 -0.0217 0.180 Uiso 1 1 calc R . .
H35B H 0.1685 0.3552 -0.0559 0.180 Uiso 1 1 calc R . .
H35C H 0.0659 0.2935 -0.0593 0.180 Uiso 1 1 calc R . .
C36 C 0.2416(4) 0.0353(2) 0.1348(2) 0.1329(19) Uani 1 1 d . . .
H36A H 0.2434 0.0551 0.1720 0.199 Uiso 1 1 calc R . .
H36B H 0.2706 -0.0136 0.1368 0.199 Uiso 1 1 calc R . .
H36C H 0.1553 0.0369 0.1179 0.199 Uiso 1 1 calc R . .
C37 C 0.5171(3) 0.07858(18) 0.12171(15) 0.0809(10) Uani 1 1 d . . .
H37A H 0.5737 0.1057 0.0997 0.121 Uiso 1 1 calc R . .
H37B H 0.5412 0.0288 0.1215 0.121 Uiso 1 1 calc R . .
H37C H 0.5234 0.0961 0.1596 0.121 Uiso 1 1 calc R . .
C38 C 0.3409(4) 0.0467(2) 0.02068(17) 0.1091(15) Uani 1 1 d . . .
H38A H 0.3954 0.0727 -0.0031 0.164 Uiso 1 1 calc R . .
H38B H 0.2538 0.0482 0.0047 0.164 Uiso 1 1 calc R . .
H38C H 0.3693 -0.0022 0.0238 0.164 Uiso 1 1 calc R . .
C41 C 0.6739(3) 0.2892(2) 0.06281(15) 0.0968(13) Uani 1 1 d . . .
H41A H 0.7335 0.2921 0.0339 0.145 Uiso 1 1 calc R . .
H41B H 0.6880 0.2453 0.0835 0.145 Uiso 1 1 calc R . .
H41C H 0.6867 0.3293 0.0878 0.145 Uiso 1 1 calc R . .
C42 C 0.5203(5) 0.3599(2) 0.00895(15) 0.1097(15) Uani 1 1 d . . .
H42A H 0.5758 0.3642 -0.0213 0.165 Uiso 1 1 calc R . .
H42B H 0.5382 0.3981 0.0354 0.165 Uiso 1 1 calc R . .
H42C H 0.4322 0.3629 -0.0056 0.165 Uiso 1 1 calc R . .
C43 C 0.5180(4) 0.2302(2) -0.00243(14) 0.0906(12) Uani 1 1 d . A .
H43A H 0.4309 0.2352 -0.0191 0.109 Uiso 1 1 calc R . .
H43B H 0.5212 0.1860 0.0191 0.109 Uiso 1 1 calc R . .
C44 C 0.6074(5) 0.2219(3) -0.0499(2) 0.140(2) Uani 1 1 d D . .
N6 N 0.5614(9) 0.1840(5) -0.0970(3) 0.114(3) Uiso 0.40 1 d PD A 1
C45 C 0.6538(13) 0.1765(9) -0.1379(6) 0.174(6) Uiso 0.40 1 d PD A 1
C46 C 0.4377(11) 0.1795(8) -0.1194(6) 0.131(5) Uiso 0.40 1 d PD A 1
N6' N 0.5305(13) 0.2432(10) -0.0996(5) 0.130(5) Uiso 0.30 1 d PD A 2
C45' C 0.5947(17) 0.2600(11) -0.1501(7) 0.145(6) Uiso 0.30 1 d PD A 2
C46' C 0.4096(14) 0.2187(11) -0.1258(7) 0.125(6) Uiso 0.30 1 d PD A 2
N6" N 0.6140(16) 0.2639(7) -0.0937(5) 0.129(5) Uiso 0.30 1 d PD A 3
C45" C 0.7274(17) 0.2336(13) -0.1171(10) 0.184(9) Uiso 0.30 1 d PD A 3
C46" C 0.5012(17) 0.2386(14) -0.1269(9) 0.156(8) Uiso 0.30 1 d PD A 3

loop_
_atom_site_aniso_label
_atom_site_aniso_U_11
_atom_site_aniso_U_22
_atom_site_aniso_U_33
_atom_site_aniso_U_23
_atom_site_aniso_U_13
_atom_site_aniso_U_12
Fe1 0.0392(2) 0.0464(2) 0.0395(2) 0.00068(16) -0.00055(14) -0.00597(17)
Si1 0.0619(5) 0.0450(5) 0.0746(6) 0.0039(4) -0.0007(4) 0.0022(4)
Si2 0.0505(5) 0.0460(5) 0.0852(6) -0.0067(4) 0.0072(4) 0.0000(4)
N1 0.0548(13) 0.0435(13) 0.0386(11) -0.0004(9) -0.0048(10) -0.0039(10)
N2 0.0509(13) 0.0455(12) 0.0464(12) 0.0036(10) -0.0043(10) -0.0032(10)
N3 0.0401(12) 0.0468(13) 0.0721(15) 0.0049(11) -0.0048(11) -0.0009(10)
N4 0.0381(12) 0.0487(13) 0.0557(13) -0.0038(10) 0.0007(10) -0.0033(10)
N5 0.0572(14) 0.0634(15) 0.0467(12) 0.0025(11) 0.0090(11) -0.0097(12)
C1 0.0427(14) 0.0472(15) 0.0438(14) -0.0032(12) 0.0013(11) -0.0018(12)
C2 0.078(2) 0.0487(16) 0.0471(16) -0.0082(13) -0.0086(15) 0.0068(15)
C3 0.098(3) 0.075(2) 0.082(2) -0.0118(19) -0.033(2) -0.011(2)
C4 0.168(5) 0.101(3) 0.128(4) -0.033(3) -0.078(4) -0.017(3)
C5 0.257(8) 0.121(5) 0.086(4) -0.047(4) -0.070(5) 0.015(5)
C6 0.222(7) 0.124(4) 0.053(2) -0.028(3) -0.007(3) 0.016(4)
C7 0.140(4) 0.082(2) 0.0503(19) -0.0127(17) 0.006(2) 0.009(2)
C8 0.0675(18) 0.0407(14) 0.0395(13) 0.0002(12) -0.0037(13) 0.0000(13)
C9 0.073(2) 0.0610(19) 0.0534(17) -0.0020(14) -0.0091(15) 0.0083(16)
C10 0.093(3) 0.082(3) 0.082(2) 0.014(2) -0.018(2) 0.019(2)
C11 0.130(4) 0.086(3) 0.091(3) 0.034(2) -0.021(3) 0.009(3)
C12 0.117(3) 0.078(3) 0.076(2) 0.028(2) 0.001(2) -0.014(2)
C13 0.079(2) 0.0608(19) 0.0510(17) 0.0110(14) -0.0002(15) -0.0030(16)
C14 0.075(2) 0.097(3) 0.073(2) 0.0208(19) 0.0140(18) -0.018(2)
C15 0.062(2) 0.098(3) 0.077(2) 0.000(2) -0.0028(17) 0.0101(19)
C16 0.173(5) 0.076(3) 0.119(3) -0.013(2) 0.026(3) 0.050(3)
C17 0.077(2) 0.066(2) 0.135(3) 0.040(2) -0.026(2) -0.0058(19)
C18 0.077(2) 0.061(2) 0.111(3) 0.0124(19) -0.014(2) -0.0184(18)
C21 0.0429(14) 0.0472(15) 0.0403(13) -0.0039(12) 0.0015(11) -0.0026(12)
C22 0.0425(15) 0.0470(15) 0.0552(16) -0.0045(13) -0.0027(12) -0.0019(12)
C23 0.065(2) 0.104(3) 0.0609(19) -0.0121(18) 0.0002(16) -0.0253(19)
C24 0.078(2) 0.117(3) 0.081(2) -0.030(2) -0.013(2) -0.033(2)
C25 0.0517(19) 0.081(2) 0.118(3) -0.027(2) 0.001(2) -0.0210(17)
C26 0.059(2) 0.091(3) 0.108(3) -0.030(2) 0.0244(19) -0.0277(19)
C27 0.0591(19) 0.080(2) 0.077(2) -0.0269(18) 0.0171(16) -0.0248(17)
C28 0.0398(16) 0.0468(16) 0.102(2) 0.0139(17) -0.0084(16) -0.0071(13)
C29 0.054(2) 0.076(2) 0.118(3) 0.033(2) -0.016(2) -0.0074(18)
C30 0.067(3) 0.089(3) 0.176(5) 0.062(3) -0.034(3) -0.007(2)
C31 0.061(3) 0.071(3) 0.255(8) 0.050(4) 0.000(4) 0.009(2)
C32 0.059(2) 0.066(3) 0.194(5) 0.009(3) 0.019(3) 0.0067(19)
C33 0.0470(18) 0.0477(18) 0.133(3) 0.0030(19) 0.012(2) -0.0021(14)
C34 0.087(3) 0.089(3) 0.118(3) -0.021(2) 0.024(2) 0.005(2)
C35 0.105(3) 0.148(4) 0.103(3) 0.041(3) -0.026(3) -0.006(3)
C36 0.119(4) 0.063(3) 0.226(5) 0.034(3) 0.078(4) 0.003(2)
C37 0.070(2) 0.066(2) 0.105(3) -0.0053(19) -0.0037(19) 0.0144(18)
C38 0.103(3) 0.081(3) 0.139(4) -0.056(2) -0.021(3) 0.010(2)
C41 0.059(2) 0.158(4) 0.074(2) -0.004(2) 0.0108(18) -0.015(2)
C42 0.163(4) 0.088(3) 0.082(3) 0.029(2) 0.045(3) -0.001(3)
C43 0.105(3) 0.105(3) 0.065(2) -0.022(2) 0.028(2) -0.025(2)
C44 0.129(4) 0.201(6) 0.095(3) -0.054(4) 0.042(3) -0.032(4)

loop_
_atom_type_symbol
_atom_type_description
_atom_type_scat_dispersion_real
_atom_type_scat_dispersion_imag
_atom_type_scat_source
C C 0.0033 0.0016 'International Tables Vol C Tables 4.2.6.8 and 6.1.1.4'
H H 0.0000 0.0000 'International Tables Vol C Tables 4.2.6.8 and 6.1.1.4'
N N 0.0061 0.0033 'International Tables Vol C Tables 4.2.6.8 and 6.1.1.4'
Si Si 0.0817 0.0704 'International Tables Vol C Tables 4.2.6.8 and 6.1.1.4'
Fe Fe 0.3463 0.8444 'International Tables Vol C Tables 4.2.6.8 and 6.1.1.4'

loop_
_geom_angle_atom_site_label_1
_geom_angle_atom_site_label_2
_geom_angle_atom_site_label_3
_geom_angle
_geom_angle_site_symmetry_1
_geom_angle_site_symmetry_3
_geom_angle_publ_flag
N1 Fe1 N3 128.20(9) . . ?
N1 Fe1 N5 117.06(9) . . ?
N3 Fe1 N5 114.74(9) . . ?
N1 Fe1 N4 105.41(8) . . ?
N3 Fe1 N4 62.51(8) . . ?
N5 Fe1 N4 101.88(8) . . ?
N1 Fe1 N2 62.46(8) . . ?
N3 Fe1 N2 110.75(8) . . ?
N5 Fe1 N2 98.21(8) . . ?
N4 Fe1 N2 159.76(8) . . ?
N2 Si1 C17 107.77(13) . . ?
N2 Si1 C16 115.07(15) . . ?
C17 Si1 C16 107.2(2) . . ?
N2 Si1 C18 110.90(14) . . ?
C17 Si1 C18 106.93(16) . . ?
C16 Si1 C18 108.6(2) . . ?
N4 Si2 C37 106.55(13) . . ?
N4 Si2 C38 112.06(15) . . ?
C37 Si2 C38 107.18(17) . . ?
N4 Si2 C36 115.28(15) . . ?
C37 Si2 C36 108.7(2) . . ?
C38 Si2 C36 106.8(2) . . ?
C1 N1 C8 124.5(2) . . ?
C1 N1 Fe1 94.12(15) . . ?
C8 N1 Fe1 141.38(16) . . ?
C1 N2 Si1 131.12(18) . . ?
C1 N2 Fe1 87.84(15) . . ?
Si1 N2 Fe1 139.23(11) . . ?
C21 N3 C28 123.2(2) . . ?
C21 N3 Fe1 93.45(16) . . ?
C28 N3 Fe1 143.24(18) . . ?
C21 N4 Si2 130.27(18) . . ?
C21 N4 Fe1 88.94(15) . . ?
Si2 N4 Fe1 140.52(12) . . ?
C41 N5 C42 108.7(3) . . ?
C41 N5 C43 111.8(3) . . ?
C42 N5 C43 111.0(3) . . ?
C41 N5 Fe1 106.93(18) . . ?
C42 N5 Fe1 108.0(2) . . ?
C43 N5 Fe1 110.33(18) . . ?
N2 C1 N1 115.5(2) . . ?
N2 C1 C2 122.9(2) . . ?
N1 C1 C2 121.6(2) . . ?
C7 C2 C3 119.5(3) . . ?
C7 C2 C1 120.7(3) . . ?
C3 C2 C1 119.8(3) . . ?
C2 C3 C4 120.6(4) . . ?
C5 C4 C3 119.1(5) . . ?
C6 C5 C4 121.7(5) . . ?
C5 C6 C7 120.1(5) . . ?
C2 C7 C6 119.1(4) . . ?
C13 C8 C9 120.7(3) . . ?
C13 C8 N1 117.6(3) . . ?
C9 C8 N1 121.4(2) . . ?
C10 C9 C8 117.9(3) . . ?
C10 C9 C15 119.4(3) . . ?
C8 C9 C15 122.7(3) . . ?
C11 C10 C9 121.6(4) . . ?
C12 C11 C10 119.7(3) . . ?
C11 C12 C13 120.8(4) . . ?
C12 C13 C8 119.3(3) . . ?
C12 C13 C14 120.6(3) . . ?
C8 C13 C14 120.1(3) . . ?
N3 C21 N4 114.9(2) . . ?
N3 C21 C22 122.5(2) . . ?
N4 C21 C22 122.5(2) . . ?
C27 C22 C23 117.4(3) . . ?
C27 C22 C21 121.1(2) . . ?
C23 C22 C21 121.4(2) . . ?
C22 C23 C24 120.3(3) . . ?
C25 C24 C23 120.7(3) . . ?
C26 C25 C24 120.1(3) . . ?
C25 C26 C27 119.3(3) . . ?
C22 C27 C26 122.1(3) . . ?
C33 C28 C29 120.0(3) . . ?
C33 C28 N3 119.7(3) . . ?
C29 C28 N3 120.1(3) . . ?
C28 C29 C30 118.1(4) . . ?
C28 C29 C35 121.0(3) . . ?
C30 C29 C35 120.8(4) . . ?
C31 C30 C29 121.4(5) . . ?
C32 C31 C30 119.8(4) . . ?
C31 C32 C33 121.5(5) . . ?
C28 C33 C32 119.1(4) . . ?
C28 C33 C34 120.5(3) . . ?
C32 C33 C34 120.4(4) . . ?
N5 C43 C44 117.8(3) . . ?
N6" C44 N6 72.0(8) . . ?
N6" C44 N6' 40.2(8) . . ?
N6 C44 N6' 48.0(8) . . ?
N6" C44 C43 126.9(9) . . ?
N6 C44 C43 117.5(6) . . ?
N6' C44 C43 104.5(8) . . ?
C46 N6 C44 127.9(10) . . ?
C46 N6 C45 113.0(9) . . ?
C44 N6 C45 113.2(10) . . ?
C44 N6' C46' 133.6(13) . . ?
C44 N6' C45' 118.8(12) . . ?
C46' N6' C45' 98.4(10) . . ?
C44 N6" C46" 99.0(14) . . ?
C44 N6" C45" 99.5(13) . . ?
C46" N6" C45" 108.2(12) . . ?

loop_
_geom_bond_atom_site_label_1
_geom_bond_atom_site_label_2
_geom_bond_distance
_geom_bond_site_symmetry_2
_geom_bond_publ_flag
Fe1 N1 2.095(2) . ?
Fe1 N3 2.109(2) . ?
Fe1 N5 2.181(2) . ?
Fe1 N4 2.211(2) . ?
Fe1 N2 2.240(2) . ?
Si1 N2 1.727(2) . ?
Si1 C17 1.859(3) . ?
Si1 C16 1.861(4) . ?
Si1 C18 1.881(3) . ?
Si2 N4 1.728(2) . ?
Si2 C37 1.852(3) . ?
Si2 C38 1.858(4) . ?
Si2 C36 1.862(4) . ?
N1 C1 1.331(3) . ?
N1 C8 1.434(3) . ?
N2 C1 1.330(3) . ?
N3 C21 1.330(3) . ?
N3 C28 1.440(3) . ?
N4 C21 1.331(3) . ?
N5 C41 1.458(4) . ?
N5 C42 1.472(4) . ?
N5 C43 1.479(4) . ?
C1 C2 1.497(4) . ?
C2 C7 1.379(4) . ?
C2 C3 1.390(5) . ?
C3 C4 1.392(5) . ?
C4 C5 1.366(8) . ?
C5 C6 1.349(8) . ?
C6 C7 1.416(5) . ?
C8 C13 1.398(4) . ?
C8 C9 1.402(4) . ?
C9 C10 1.397(4) . ?
C9 C15 1.502(4) . ?
C10 C11 1.380(5) . ?
C11 C12 1.374(6) . ?
C12 C13 1.388(4) . ?
C13 C14 1.516(4) . ?
C21 C22 1.495(3) . ?
C22 C27 1.373(4) . ?
C22 C23 1.377(4) . ?
C23 C24 1.388(4) . ?
C24 C25 1.356(5) . ?
C25 C26 1.350(4) . ?
C26 C27 1.383(4) . ?
C28 C33 1.392(5) . ?
C28 C29 1.397(5) . ?
C29 C30 1.407(5) . ?
C29 C35 1.513(6) . ?
C30 C31 1.362(7) . ?
C31 C32 1.350(7) . ?
C32 C33 1.393(5) . ?
C33 C34 1.514(5) . ?
C43 C44 1.522(5) . ?
C44 N6" 1.311(9) . ?
C44 N6 1.385(7) . ?
C44 N6' 1.440(9) . ?
N6 C46 1.363(8) . ?
N6 C45 1.424(9) . ?
N6' C46' 1.441(9) . ?
N6' C45' 1.452(9) . ?
N6" C46" 1.450(10) . ?
N6" C45" 1.454(9) . ?
